data_4327894
loop_
_publ_author_name
'Svilen Bobev'
'Tae-Soo You'
'Nian-Tzu Suen'
'Shanta Saha'
'Richard Greene'
'Johnpierre Paglione'

_publ_section_title
;
 Synthesis, Structure, Chemical Bonding, and Magnetism of the Series
 ReLiGe2 (RE= La-Nd, Sm, Eu)
;
_journal_name_full 'Inorganic Chemistry'
_journal_page_first 620
_journal_page_last 628
_journal_paper_doi 10.1021/ic2021484
_journal_volume 51
_journal_year 2012
_chemical_formula_moiety 'Pr Li Ge2'
_chemical_formula_sum 'Ge2 Li Pr'
_chemical_formula_weight 293.03
_chemical_name_systematic
; 
 ? 
;
_space_group_IT_number 62
_symmetry_cell_setting orthorhombic
_symmetry_space_group_name_Hall '-P 2ac 2n'
_symmetry_space_group_name_H-M 'P n m a'
_atom_sites_solution_primary direct
_atom_sites_solution_secondary difmap
_audit_creation_method SHELXL-97
_cell_angle_alpha 90.00
_cell_angle_beta 90.00
_cell_angle_gamma 90.00
_cell_formula_units_Z 4
_cell_length_a 7.7846(6)
_cell_length_b 3.9509(3)
_cell_length_c 10.6870(8)
_cell_measurement_reflns_used 1020
_cell_measurement_temperature 200(2)
_cell_measurement_theta_max 28.18
_cell_measurement_theta_min 3.24
_cell_volume 328.69(4)
_computing_cell_refinement 'Bruker SMART'
_computing_data_collection 'Bruker SMART'
_computing_data_reduction 'Bruker SAINT'
_computing_molecular_graphics 'Bruker SHELXTL'
_computing_publication_material 'Bruker SHELXTL'
_computing_structure_refinement 'SHELXL-97 (Sheldrick, 1997)'
_computing_structure_solution 'SHELXS-97 (Sheldrick, 1990)'
_diffrn_ambient_temperature 200(2)
_diffrn_measured_fraction_theta_full 1.000
_diffrn_measured_fraction_theta_max 1.000
_diffrn_measurement_device_type 'CCD area detector'
_diffrn_measurement_method 'phi and omega scans'
_diffrn_radiation_monochromator graphite
_diffrn_radiation_source 'fine-focus sealed tube'
_diffrn_radiation_type MoK\a
_diffrn_radiation_wavelength 0.71073
_diffrn_reflns_av_R_equivalents 0.0366
_diffrn_reflns_av_sigmaI/netI 0.0176
_diffrn_reflns_limit_h_max 9
_diffrn_reflns_limit_h_min -9
_diffrn_reflns_limit_k_max 4
_diffrn_reflns_limit_k_min -4
_diffrn_reflns_limit_l_max 13
_diffrn_reflns_limit_l_min -13
_diffrn_reflns_number 3456
_diffrn_reflns_theta_full 25.98
_diffrn_reflns_theta_max 25.98
_diffrn_reflns_theta_min 3.24
_exptl_absorpt_coefficient_mu 32.447
_exptl_absorpt_correction_T_max 0.4427
_exptl_absorpt_correction_T_min 0.3050
_exptl_absorpt_correction_type empirical
_exptl_absorpt_process_details
; 
SADABS (Sheldrick, 2003) 
;
_exptl_crystal_colour silver
_exptl_crystal_density_diffrn 5.922
_exptl_crystal_description irregular
_exptl_crystal_F_000 504
_exptl_crystal_size_max 0.05
_exptl_crystal_size_mid 0.04
_exptl_crystal_size_min 0.03
_refine_diff_density_max 1.007
_refine_diff_density_min -0.975
_refine_diff_density_rms 0.303
_refine_ls_extinction_coef 0.0068(4)
_refine_ls_extinction_expression Fc^*^=kFc[1+0.001xFc^2^\l^3^/sin(2\q)]^-1/4^
_refine_ls_extinction_method SHELXL
_refine_ls_goodness_of_fit_ref 1.135
_refine_ls_matrix_type full
_refine_ls_number_parameters 23
_refine_ls_number_reflns 369
_refine_ls_number_restraints 0
_refine_ls_restrained_S_all 1.135
_refine_ls_R_factor_all 0.0197
_refine_ls_R_factor_gt 0.0176
_refine_ls_shift/su_max 0.000
_refine_ls_shift/su_mean 0.000
_refine_ls_structure_factor_coef Fsqd
_refine_ls_weighting_details 'calc w=1/[\s^2^(Fo^2^)+(0.0203P)^2^+0.0000P] where P=(Fo^2^+2Fc^2^)/3'
_refine_ls_weighting_scheme calc
_refine_ls_wR_factor_gt 0.0383
_refine_ls_wR_factor_ref 0.0390
_reflns_number_gt 344
_reflns_number_total 369
_reflns_threshold_expression >2sigma(I)
_cod_data_source_file ic2021484_si_002_3.cif
_cod_data_source_block III
_cod_database_code 4327894

loop_
_symmetry_equiv_pos_as_xyz
'x, y, z'
'-x+1/2, -y, z+1/2'
'-x, y+1/2, -z'
'x+1/2, -y+1/2, -z+1/2'
'-x, -y, -z'
'x-1/2, y, -z-1/2'
'x, -y-1/2, z'
'-x-1/2, y-1/2, z-1/2'

loop_
_atom_site_label
_atom_site_type_symbol
_atom_site_fract_x
_atom_site_fract_y
_atom_site_fract_z
_atom_site_U_iso_or_equiv
_atom_site_adp_type
_atom_site_occupancy
_atom_site_symmetry_multiplicity
_atom_site_calc_flag
_atom_site_refinement_flags
Ge2 Ge 0.22314(9) 0.2500 0.06813(7) 0.0088(2) Uani 1 2 d S
Ge1 Ge 0.15577(9) 0.2500 0.68325(7) 0.0082(2) Uani 1 2 d S
Pr1 Pr 0.14056(5) 0.2500 0.36536(3) 0.00754(17) Uani 1 2 d S
Li1 Li 0.4916(16) 0.2500 0.6091(11) 0.012(2) Uiso 1 2 d S

loop_
_atom_site_aniso_label
_atom_site_aniso_U_11
_atom_site_aniso_U_22
_atom_site_aniso_U_33
_atom_site_aniso_U_23
_atom_site_aniso_U_13
_atom_site_aniso_U_12
Ge2 0.0103(4) 0.0079(4) 0.0082(4) 0.000 -0.0004(3) 0.000
Ge1 0.0084(4) 0.0075(4) 0.0085(4) 0.000 0.0009(3) 0.000
Pr1 0.0088(2) 0.0071(2) 0.0067(2) 0.000 0.00016(15) 0.000

loop_
_atom_type_symbol
_atom_type_description
_atom_type_scat_dispersion_real
_atom_type_scat_dispersion_imag
_atom_type_scat_source
Li Li -0.0003 0.0001 'International Tables Vol C Tables 4.2.6.8 and 6.1.1.4'
Ge Ge 0.1547 1.8001 'International Tables Vol C Tables 4.2.6.8 and 6.1.1.4'
Pr Pr -0.2180 2.8214 'International Tables Vol C Tables 4.2.6.8 and 6.1.1.4'

loop_
_geom_angle_atom_site_label_1
_geom_angle_atom_site_label_2
_geom_angle_atom_site_label_3
_geom_angle
_geom_angle_site_symmetry_1
_geom_angle_site_symmetry_3
Ge1 Ge2 Ge1 103.76(4) 2_564 2_554
Ge1 Ge2 Li1 127.86(3) 2_564 6_556
Ge1 Ge2 Li1 127.86(3) 2_554 6_556
Ge1 Ge2 Li1 138.5(2) 2_564 2_554
Ge1 Ge2 Li1 64.2(2) 2_554 2_554
Li1 Ge2 Li1 71.5(3) 6_556 2_554
Ge1 Ge2 Li1 64.2(2) 2_564 2_564
Ge1 Ge2 Li1 138.5(2) 2_554 2_564
Li1 Ge2 Li1 71.5(3) 6_556 2_564
Li1 Ge2 Li1 97.6(4) 2_554 2_564
Ge1 Ge2 Pr1 135.33(3) 2_564 2_554
Ge1 Ge2 Pr1 73.40(2) 2_554 2_554
Li1 Ge2 Pr1 74.4(2) 6_556 2_554
Li1 Ge2 Pr1 81.7(2) 2_554 2_554
Li1 Ge2 Pr1 144.1(3) 2_564 2_554
Ge1 Ge2 Pr1 73.40(2) 2_564 2_564
Ge1 Ge2 Pr1 135.33(3) 2_554 2_564
Li1 Ge2 Pr1 74.4(2) 6_556 2_564
Li1 Ge2 Pr1 144.1(3) 2_554 2_564
Li1 Ge2 Pr1 81.7(2) 2_564 2_564
Pr1 Ge2 Pr1 78.618(19) 2_554 2_564
Ge1 Ge2 Pr1 66.06(2) 2_564 .
Ge1 Ge2 Pr1 66.06(2) 2_554 .
Li1 Ge2 Pr1 125.0(3) 6_556 .
Li1 Ge2 Pr1 73.1(3) 2_554 .
Li1 Ge2 Pr1 73.1(3) 2_564 .
Pr1 Ge2 Pr1 138.468(13) 2_554 .
Pr1 Ge2 Pr1 138.468(13) 2_564 .
Ge1 Ge2 Pr1 61.87(2) 2_564 6_656
Ge1 Ge2 Pr1 61.87(2) 2_554 6_656
Li1 Ge2 Pr1 145.9(3) 6_556 6_656
Li1 Ge2 Pr1 125.9(2) 2_554 6_656
Li1 Ge2 Pr1 125.9(2) 2_564 6_656
Pr1 Ge2 Pr1 79.403(17) 2_554 6_656
Pr1 Ge2 Pr1 79.403(17) 2_564 6_656
Pr1 Ge2 Pr1 89.10(2) . 6_656
Ge2 Ge1 Ge2 103.76(4) 2 2_565
Ge2 Ge1 Li1 127.73(4) 2 6_557
Ge2 Ge1 Li1 127.73(4) 2_565 6_557
Ge2 Ge1 Li1 59.91(11) 2 .
Ge2 Ge1 Li1 59.91(11) 2_565 .
Li1 Ge1 Li1 136.8(3) 6_557 .
Ge2 Ge1 Pr1 72.185(19) 2 5_556
Ge2 Ge1 Pr1 134.66(3) 2_565 5_556
Li1 Ge1 Pr1 76.8(2) 6_557 5_556
Li1 Ge1 Pr1 131.88(13) . 5_556
Ge2 Ge1 Pr1 134.66(3) 2 5_566
Ge2 Ge1 Pr1 72.185(19) 2_565 5_566
Li1 Ge1 Pr1 76.8(2) 6_557 5_566
Li1 Ge1 Pr1 131.88(13) . 5_566
Pr1 Ge1 Pr1 79.75(2) 5_556 5_566
Ge2 Ge1 Pr1 126.78(3) 2 2_565
Ge2 Ge1 Pr1 68.02(2) 2_565 2_565
Li1 Ge1 Pr1 73.7(2) 6_557 2_565
Li1 Ge1 Pr1 72.64(19) . 2_565
Pr1 Ge1 Pr1 150.55(3) 5_556 2_565
Pr1 Ge1 Pr1 94.465(10) 5_566 2_565
Ge2 Ge1 Pr1 68.02(2) 2 2
Ge2 Ge1 Pr1 126.78(3) 2_565 2
Li1 Ge1 Pr1 73.7(2) 6_557 2
Li1 Ge1 Pr1 72.64(19) . 2
Pr1 Ge1 Pr1 94.465(10) 5_556 2
Pr1 Ge1 Pr1 150.55(3) 5_566 2
Pr1 Ge1 Pr1 76.402(19) 2_565 2
Ge2 Ge1 Pr1 61.53(2) 2 .
Ge2 Ge1 Pr1 61.53(2) 2_565 .
Li1 Ge1 Pr1 148.1(3) 6_557 .
Li1 Ge1 Pr1 75.1(3) . .
Pr1 Ge1 Pr1 78.780(18) 5_556 .
Pr1 Ge1 Pr1 78.780(18) 5_566 .
Pr1 Ge1 Pr1 128.769(17) 2_565 .
Pr1 Ge1 Pr1 128.769(17) 2 .
Ge1 Pr1 Ge1 79.75(2) 5_556 5_566
Ge1 Pr1 Ge2 141.09(2) 5_556 2_565
Ge1 Pr1 Ge2 88.038(16) 5_566 2_565
Ge1 Pr1 Ge2 88.038(16) 5_556 2
Ge1 Pr1 Ge2 141.09(2) 5_566 2
Ge2 Pr1 Ge2 78.618(19) 2_565 2
Ge1 Pr1 Ge1 82.668(10) 5_556 2_554
Ge1 Pr1 Ge1 131.709(15) 5_566 2_554
Ge2 Pr1 Ge1 130.26(2) 2_565 2_554
Ge2 Pr1 Ge1 82.110(18) 2 2_554
Ge1 Pr1 Ge1 131.709(15) 5_556 2_564
Ge1 Pr1 Ge1 82.668(10) 5_566 2_564
Ge2 Pr1 Ge1 82.110(18) 2_565 2_564
Ge2 Pr1 Ge1 130.26(2) 2 2_564
Ge1 Pr1 Ge1 76.402(19) 2_554 2_564
Ge1 Pr1 Ge2 89.04(2) 5_556 .
Ge1 Pr1 Ge2 89.04(2) 5_566 .
Ge2 Pr1 Ge2 127.852(12) 2_565 .
Ge2 Pr1 Ge2 127.852(12) 2 .
Ge1 Pr1 Ge2 45.925(14) 2_554 .
Ge1 Pr1 Ge2 45.925(14) 2_564 .
Ge1 Pr1 Ge2 45.945(13) 5_556 6_556
Ge1 Pr1 Ge2 45.945(13) 5_566 6_556
Ge2 Pr1 Ge2 100.597(17) 2_565 6_556
Ge2 Pr1 Ge2 100.597(17) 2 6_556
Ge1 Pr1 Ge2 127.957(16) 2_554 6_556
Ge1 Pr1 Ge2 127.957(16) 2_564 6_556
Ge2 Pr1 Ge2 113.78(2) . 6_556
Ge1 Pr1 Ge1 101.220(18) 5_556 .
Ge1 Pr1 Ge1 101.220(18) 5_566 .
Ge2 Pr1 Ge1 45.063(13) 2_565 .
Ge2 Pr1 Ge1 45.063(13) 2 .
Ge1 Pr1 Ge1 126.272(14) 2_554 .
Ge1 Pr1 Ge1 126.272(13) 2_564 .
Ge2 Pr1 Ge1 166.57(2) . .
Ge2 Pr1 Ge1 79.656(19) 6_556 .
Ge1 Pr1 Li1 172.10(16) 5_556 5_666
Ge1 Pr1 Li1 105.34(12) 5_566 5_666
Ge2 Pr1 Li1 46.20(19) 2_565 5_666
Ge2 Pr1 Li1 91.44(16) 2 5_666
Ge1 Pr1 Li1 89.45(16) 2_554 5_666
Ge1 Pr1 Li1 44.78(19) 2_564 5_666
Ge2 Pr1 Li1 85.1(2) . 5_666
Ge2 Pr1 Li1 141.72(14) 6_556 5_666
Ge1 Pr1 Li1 83.9(2) . 5_666
Ge1 Pr1 Li1 105.34(12) 5_556 5_656
Ge1 Pr1 Li1 172.10(16) 5_566 5_656
Ge2 Pr1 Li1 91.44(16) 2_565 5_656
Ge2 Pr1 Li1 46.20(19) 2 5_656
Ge1 Pr1 Li1 44.78(19) 2_554 5_656
Ge1 Pr1 Li1 89.45(16) 2_564 5_656
Ge2 Pr1 Li1 85.1(2) . 5_656
Ge2 Pr1 Li1 141.72(14) 6_556 5_656
Ge1 Pr1 Li1 83.9(2) . 5_656
Li1 Pr1 Li1 69.0(2) 5_666 5_656
Ge1 Pr1 Li1 44.94(19) 5_556 2_554
Ge1 Pr1 Li1 90.56(15) 5_566 2_554
Ge2 Pr1 Li1 173.13(15) 2_565 2_554
Ge2 Pr1 Li1 106.48(11) 2 2_554
Ge1 Pr1 Li1 47.62(19) 2_554 2_554
Ge1 Pr1 Li1 91.04(16) 2_564 2_554
Ge2 Pr1 Li1 45.37(16) . 2_554
Ge2 Pr1 Li1 83.2(2) 6_556 2_554
Ge1 Pr1 Li1 141.76(14) . 2_554
Li1 Pr1 Li1 128.1(2) 5_666 2_554
Li1 Pr1 Li1 89.0(2) 5_656 2_554
Ge1 Li1 Ge2 106.5(4) 6_657 6_656
Ge1 Li1 Ge2 117.6(3) 6_657 2
Ge2 Li1 Ge2 108.5(3) 6_656 2
Ge1 Li1 Ge2 117.6(3) 6_657 2_565
Ge2 Li1 Ge2 108.5(3) 6_656 2_565
Ge2 Li1 Ge2 97.6(4) 2 2_565
Ge1 Li1 Ge1 103.1(4) 6_657 .
Ge2 Li1 Ge1 150.4(5) 6_656 .
Ge2 Li1 Ge1 55.9(2) 2 .
Ge2 Li1 Ge1 55.9(2) 2_565 .
Ge1 Li1 Li1 129.7(5) 6_657 5_656
Ge2 Li1 Li1 54.4(4) 6_656 5_656
Ge2 Li1 Li1 54.1(2) 2 5_656
Ge2 Li1 Li1 112.7(6) 2_565 5_656
Ge1 Li1 Li1 105.2(5) . 5_656
Ge1 Li1 Li1 129.7(5) 6_657 5_666
Ge2 Li1 Li1 54.4(4) 6_656 5_666
Ge2 Li1 Li1 112.7(6) 2 5_666
Ge2 Li1 Li1 54.1(2) 2_565 5_666
Ge1 Li1 Li1 105.2(5) . 5_666
Li1 Li1 Li1 80.4(6) 5_656 5_666
Ge1 Li1 Pr1 61.5(2) 6_657 5_666
Ge2 Li1 Pr1 59.4(2) 6_656 5_666
Ge2 Li1 Pr1 164.1(3) 2 5_666
Ge2 Li1 Pr1 96.29(9) 2_565 5_666
Ge1 Li1 Pr1 139.7(2) . 5_666
Li1 Li1 Pr1 113.0(6) 5_656 5_666
Li1 Li1 Pr1 70.1(3) 5_666 5_666
Ge1 Li1 Pr1 61.5(2) 6_657 5_656
Ge2 Li1 Pr1 59.4(2) 6_656 5_656
Ge2 Li1 Pr1 96.29(9) 2 5_656
Ge2 Li1 Pr1 164.1(3) 2_565 5_656
Ge1 Li1 Pr1 139.7(2) . 5_656
Li1 Li1 Pr1 70.1(3) 5_656 5_656
Li1 Li1 Pr1 113.0(6) 5_666 5_656
Pr1 Li1 Pr1 69.0(2) 5_666 5_656
Ge1 Li1 Pr1 58.2(2) 6_657 2_565
Ge2 Li1 Pr1 139.7(2) 6_656 2_565
Ge2 Li1 Pr1 111.4(4) 2 2_565
Ge2 Li1 Pr1 61.49(17) 2_565 2_565
Ge1 Li1 Pr1 59.7(2) . 2_565
Li1 Li1 Pr1 164.9(6) 5_656 2_565
Li1 Li1 Pr1 104.0(2) 5_666 2_565
Pr1 Li1 Pr1 82.05(17) 5_666 2_565
Pr1 Li1 Pr1 119.7(3) 5_656 2_565
Ge1 Li1 Pr1 58.2(2) 6_657 2
Ge2 Li1 Pr1 139.7(2) 6_656 2
Ge2 Li1 Pr1 61.49(17) 2 2
Ge2 Li1 Pr1 111.4(4) 2_565 2
Ge1 Li1 Pr1 59.7(2) . 2
Li1 Li1 Pr1 104.0(2) 5_656 2
Li1 Li1 Pr1 164.9(6) 5_666 2
Pr1 Li1 Pr1 119.7(3) 5_666 2
Pr1 Li1 Pr1 82.05(17) 5_656 2
Pr1 Li1 Pr1 68.1(2) 2_565 2
Ge1 Li1 Pr1 163.6(5) 6_657 .
Ge2 Li1 Pr1 89.9(3) 6_656 .
Ge2 Li1 Pr1 54.8(2) 2 .
Ge2 Li1 Pr1 54.8(2) 2_565 .
Ge1 Li1 Pr1 60.5(2) . .
Li1 Li1 Pr1 60.3(4) 5_656 .
Li1 Li1 Pr1 60.3(4) 5_666 .
Pr1 Li1 Pr1 130.4(3) 5_666 .
Pr1 Li1 Pr1 130.4(3) 5_656 .
Pr1 Li1 Pr1 108.9(3) 2_565 .
Pr1 Li1 Pr1 108.9(3) 2 .

loop_
_geom_bond_atom_site_label_1
_geom_bond_atom_site_label_2
_geom_bond_distance
_geom_bond_site_symmetry_2
Ge2 Ge1 2.5109(7) 2_564
Ge2 Ge1 2.5109(7) 2_554
Ge2 Li1 2.615(12) 6_556
Ge2 Li1 2.625(8) 2_554
Ge2 Li1 2.625(8) 2_564
Ge2 Pr1 3.1183(6) 2_554
Ge2 Pr1 3.1183(6) 2_564
Ge2 Pr1 3.2410(8) .
Ge2 Pr1 3.3263(9) 6_656
Ge1 Ge2 2.5109(7) 2
Ge1 Ge2 2.5109(7) 2_565
Ge1 Li1 2.561(12) 6_557
Ge1 Li1 2.732(12) .
Ge1 Pr1 3.0812(7) 5_556
Ge1 Pr1 3.0812(7) 5_566
Ge1 Pr1 3.1944(7) 2_565
Ge1 Pr1 3.1944(7) 2
Ge1 Pr1 3.3994(9) .
Pr1 Ge1 3.0812(7) 5_556
Pr1 Ge1 3.0812(7) 5_566
Pr1 Ge2 3.1183(6) 2_565
Pr1 Ge2 3.1183(6) 2
Pr1 Ge1 3.1944(7) 2_554
Pr1 Ge1 3.1944(7) 2_564
Pr1 Ge2 3.3263(9) 6_556
Pr1 Li1 3.490(10) 5_666
Pr1 Li1 3.490(10) 5_656
Pr1 Li1 3.530(10) 2_554
Li1 Ge1 2.561(12) 6_657
Li1 Ge2 2.615(12) 6_656
Li1 Ge2 2.625(8) 2
Li1 Ge2 2.625(8) 2_565
Li1 Li1 3.059(18) 5_656
Li1 Li1 3.059(18) 5_666
Li1 Pr1 3.490(10) 5_666
Li1 Pr1 3.490(10) 5_656
Li1 Pr1 3.530(10) 2_565
Li1 Pr1 3.530(10) 2
